data_7044966
loop_
_publ_author_name
'Rachuri, Yadagiri'
'Subhagan, Sreevalsa'
'Parmar, Bhavesh'
'Bisht, Kamal Kumar'
'Suresh, Eringathodi'

_publ_section_title
;
 Selective and reversible adsorption of cationic dyes by mixed ligand
 Zn(ii) coordination polymers synthesized by reactant ratio modulation.
;
_journal_issue 3
_journal_name_full 'Dalton transactions (Cambridge, England : 2003)'
_journal_page_first 898
_journal_page_last 908
_journal_paper_doi 10.1039/c7dt03667a
_journal_volume 47
_journal_year 2018
_chemical_formula_sum 'C36 H40 N4 O17 Zn2'
_chemical_formula_weight 931.46
_space_group_crystal_system triclinic
_space_group_IT_number 2
_space_group_name_Hall '-P 1'
_space_group_name_H-M_alt 'P -1'
_symmetry_space_group_name_Hall '-P 1'
_symmetry_space_group_name_H-M 'P -1'
_atom_sites_solution_hydrogens mixed
_audit_creation_method SHELXL-2017/1
_audit_update_record
;
2017-11-17 deposited with the CCDC.
2017-12-06 downloaded from the CCDC.
;
_cell_angle_alpha 77.108(2)
_cell_angle_beta 75.211(2)
_cell_angle_gamma 68.670(2)
_cell_formula_units_Z 1
_cell_length_a 7.9461(12)
_cell_length_b 9.0703(13)
_cell_length_c 14.198(2)
_cell_measurement_reflns_used 5394
_cell_measurement_temperature 150(2)
_cell_measurement_theta_max 28.25
_cell_measurement_theta_min 2.44
_cell_volume 911.9(2)
_computing_cell_refinement 'BRUKER SMART'
_computing_data_collection 'BRUKER SMART'
_computing_data_reduction 'BRUKER SAINT'
_computing_molecular_graphics 'Olex2 (Dolomanov et al., 2009)'
_computing_publication_material 'Olex2 (Dolomanov et al., 2009)'
_computing_structure_refinement 'SHELXL-2017/1 (Sheldrick, 2017)'
_computing_structure_solution 'SHELXL-2017/1 (Sheldrick, 2017)'
_diffrn_ambient_temperature 150(2)
_diffrn_measured_fraction_theta_full 0.986
_diffrn_measured_fraction_theta_max 0.986
_diffrn_measurement_device_type 'BRUKER SMART APEX CCD DIFFRACTOMETER'
_diffrn_measurement_method 'OMEGA_PHI SCAN'
_diffrn_radiation_type MoK\a
_diffrn_radiation_wavelength 0.71073
_diffrn_reflns_av_R_equivalents 0.0174
_diffrn_reflns_av_unetI/netI 0.0263
_diffrn_reflns_Laue_measured_fraction_full 0.986
_diffrn_reflns_Laue_measured_fraction_max 0.986
_diffrn_reflns_limit_h_max 9
_diffrn_reflns_limit_h_min -9
_diffrn_reflns_limit_k_max 10
_diffrn_reflns_limit_k_min -10
_diffrn_reflns_limit_l_max 16
_diffrn_reflns_limit_l_min -16
_diffrn_reflns_number 6481
_diffrn_reflns_point_group_measured_fraction_full 0.986
_diffrn_reflns_point_group_measured_fraction_max 0.986
_diffrn_reflns_theta_full 24.999
_diffrn_reflns_theta_max 24.999
_diffrn_reflns_theta_min 1.499
_diffrn_source 'fine-focus sealed tube'
_exptl_absorpt_coefficient_mu 1.403
_exptl_absorpt_correction_T_max 0.9594
_exptl_absorpt_correction_T_min 0.6964
_exptl_absorpt_correction_type multi-scan
_exptl_absorpt_process_details 'BRUKER SADABS'
_exptl_crystal_colour 'Pale Yellow'
_exptl_crystal_density_diffrn 1.696
_exptl_crystal_density_method 'not measured'
_exptl_crystal_description Plates
_exptl_crystal_F_000 480
_exptl_crystal_size_max 0.280
_exptl_crystal_size_mid 0.250
_exptl_crystal_size_min 0.030
_refine_diff_density_max 0.454
_refine_diff_density_min -0.394
_refine_diff_density_rms 0.075
_refine_ls_extinction_method none
_refine_ls_goodness_of_fit_ref 1.071
_refine_ls_hydrogen_treatment constr
_refine_ls_matrix_type full
_refine_ls_number_parameters 292
_refine_ls_number_reflns 3170
_refine_ls_number_restraints 0
_refine_ls_restrained_S_all 1.071
_refine_ls_R_factor_all 0.0298
_refine_ls_R_factor_gt 0.0289
_refine_ls_shift/su_max 0.001
_refine_ls_shift/su_mean 0.000
_refine_ls_structure_factor_coef Fsqd
_refine_ls_weighting_details 'w=1/[\s^2^(Fo^2^)+(0.0415P)^2^+0.7674P] where P=(Fo^2^+2Fc^2^)/3'
_refine_ls_weighting_scheme calc
_refine_ls_wR_factor_gt 0.0778
_refine_ls_wR_factor_ref 0.0784
_reflns_Friedel_coverage 0.000
_reflns_number_gt 3054
_reflns_number_total 3170
_reflns_threshold_expression 'I > 2\s(I)'
_cod_data_source_file c7dt03667a2.cif
_cod_data_source_block CP1
_cod_depositor_comments
;
The following automatic conversions were performed:

'_exptl_absorpt_correction_type' value 'MULTI-SCAN' changed to
'multi-scan' according to
/home/data/users/saulius/crontab/automatic-downloads/rss-feeds/RSC/lib/dictionaries/cif_core.dic
dictionary named 'cif_core.dic' version 2.4.2 from 2011-04-26.

Automatic conversion script
Id: cif_fix_values 4973 2017-02-22 13:04:09Z antanas 

 Adding full bibliography for 7044966--7044967.cif.
;
_cod_database_code 7044966
_shelx_shelxl_version_number 2017/1
_shelx_space_group_comment
;
The symmetry employed for this shelxl refinement is uniquely defined
by the following loop, which should always be used as a source of
symmetry information in preference to the above space-group names.
They are only intended as comments.
;
_shelx_estimated_absorpt_t_min 0.695
_shelx_estimated_absorpt_t_max 0.959

loop_
_space_group_symop_operation_xyz
'x, y, z'
'-x, -y, -z'

loop_
_atom_site_label
_atom_site_type_symbol
_atom_site_fract_x
_atom_site_fract_y
_atom_site_fract_z
_atom_site_U_iso_or_equiv
_atom_site_adp_type
_atom_site_occupancy
_atom_site_site_symmetry_order
_atom_site_calc_flag
_atom_site_refinement_flags_posn
_atom_site_refinement_flags_adp
_atom_site_refinement_flags_occupancy
_atom_site_disorder_assembly
_atom_site_disorder_group
Zn1 Zn -0.06595(3) 0.84313(3) 0.48646(2) 0.01864(10) Uani 1 1 d . . . . .
O9 O 0.4555(6) 0.9553(5) 0.1485(3) 0.0366(10) Uani 0.42 1 d . . P A 1
H9 H 0.373084 0.923362 0.187989 0.055 Uiso 0.42 1 d R U P A 1
O1 O 0.16794(19) 0.68128(17) 0.44487(10) 0.0184(3) Uani 1 1 d . . . . .
O2 O 0.2258(2) 0.82885(19) 0.29957(12) 0.0290(4) Uani 1 1 d . . . . .
O3 O 0.8141(2) 0.6167(2) 0.07389(13) 0.0389(5) Uani 1 1 d . . . . .
H3 H 0.881808 0.610518 0.017839 0.058 Uiso 0.5 1 d R U P . .
O4 O 0.9691(2) 0.3546(2) 0.09621(12) 0.0334(4) Uani 1 1 d . . . . .
H4 H 1.025982 0.353683 0.036766 0.050 Uiso 0.5 1 d R U P . .
O5 O 0.87593(19) 0.07026(17) 0.43446(11) 0.0187(3) Uani 1 1 d . . . . .
O6 O 0.5875(2) 0.11894(18) 0.51722(11) 0.0220(3) Uani 1 1 d . . . . .
O7 O -0.2250(2) 0.78858(18) 0.41234(11) 0.0233(3) Uani 1 1 d . . . . .
H7A H -0.216419 0.828999 0.351935 0.035 Uiso 1 1 d R U . . .
H7B H -0.337089 0.819919 0.441135 0.035 Uiso 1 1 d R U . . .
O8B O -0.0989(7) 0.9178(7) 0.2337(3) 0.0562(14) Uani 0.43 1 d . . P B 2
H8B H 0.010183 0.883570 0.242534 0.084 Uiso 0.43 1 d R U P B 2
O8A O -0.2243(6) 0.8919(5) 0.2156(3) 0.0529(10) Uani 0.57 1 d . . P B 1
H8A H -0.310101 0.893274 0.190618 0.079 Uiso 0.57 1 calc R U P B 1
N1 N -0.1590(2) 0.7366(2) 0.62154(13) 0.0202(4) Uani 1 1 d . . . . .
N2 N -0.4846(3) 0.5529(3) 0.95653(15) 0.0341(5) Uani 1 1 d . . . . .
O10 O 0.149(6) 0.882(5) 0.127(3) 0.086(11) Uiso 0.08 1 d . . P C 4
C1 C 0.4452(3) 0.5735(2) 0.33691(15) 0.0168(4) Uani 1 1 d . . . . .
C18 C 0.4273(7) 0.9749(6) 0.0390(4) 0.0773(15) Uani 0.84 1 d . . P A 1
H18A H 0.426094 0.871790 0.027190 0.093 Uiso 0.84 1 calc R U P A 1
H18B H 0.305536 1.055344 0.032365 0.093 Uiso 0.84 1 calc R U P A 1
C2 C 0.5622(3) 0.5886(3) 0.24672(16) 0.0201(4) Uani 1 1 d . . . . .
H2 H 0.533552 0.685376 0.202193 0.024 Uiso 1 1 calc R U . . .
C17B C -0.202(5) 1.079(4) 0.056(3) 0.094(10) Uiso 0.15 1 d . . P B .
C3 C 0.7214(3) 0.4624(3) 0.22135(15) 0.0201(4) Uani 1 1 d . . . . .
C20 C 0.317(14) 0.985(12) -0.050(7) 0.18(3) Uiso 0.1 1 d . . P C 4
C4 C 0.7676(3) 0.3214(3) 0.28730(15) 0.0185(4) Uani 1 1 d . . . . .
H4A H 0.876732 0.235756 0.270024 0.022 Uiso 1 1 calc R U . . .
C5 C 0.6530(3) 0.3072(2) 0.37825(15) 0.0156(4) Uani 1 1 d . . . . .
C6 C 0.4900(3) 0.4320(2) 0.40245(15) 0.0158(4) Uani 1 1 d . . . . .
H6 H 0.409557 0.420290 0.463795 0.019 Uiso 1 1 calc R U . . .
C7 C 0.2672(3) 0.7072(2) 0.36079(15) 0.0183(4) Uani 1 1 d . . . . .
C8 C 0.8432(3) 0.4781(3) 0.12410(16) 0.0237(5) Uani 1 1 d . . . . .
C9 C 0.7043(3) 0.1558(2) 0.44950(15) 0.0170(4) Uani 1 1 d . . . . .
C10 C -0.0691(3) 0.5811(3) 0.64876(17) 0.0227(5) Uani 1 1 d . . . . .
H10 H 0.034150 0.526057 0.604078 0.027 Uiso 1 1 calc R U . . .
C11 C -0.1214(3) 0.4989(3) 0.73893(17) 0.0256(5) Uani 1 1 d . . . . .
H11 H -0.053647 0.389695 0.756303 0.031 Uiso 1 1 calc R U . . .
C12 C -0.2743(3) 0.5771(3) 0.80433(17) 0.0268(5) Uani 1 1 d . . . . .
C13 C -0.3678(3) 0.7372(3) 0.77597(18) 0.0309(5) Uani 1 1 d . . . . .
H13 H -0.473545 0.793946 0.818636 0.037 Uiso 1 1 calc R U . . .
C14 C -0.3057(3) 0.8129(3) 0.68534(17) 0.0275(5) Uani 1 1 d . . . . .
H14 H -0.368698 0.923103 0.667207 0.033 Uiso 1 1 calc R U . . .
C15 C -0.3342(4) 0.4883(3) 0.89953(17) 0.0320(6) Uani 1 1 d . . . . .
H15 H -0.260306 0.381966 0.918812 0.038 Uiso 1 1 calc R U . . .
C16 C -0.0995(7) 0.9658(6) 0.1408(4) 0.0874(13) Uani 1 1 d . . . . .
C17A C 0.076(2) 1.001(2) 0.1414(12) 0.098(4) Uiso 0.35 1 d . . P B 1
C19 C 0.246(9) 0.968(7) 0.055(5) 0.107(17) Uiso 0.1 1 d . . P C 4

loop_
_atom_site_aniso_label
_atom_site_aniso_U_11
_atom_site_aniso_U_22
_atom_site_aniso_U_33
_atom_site_aniso_U_23
_atom_site_aniso_U_13
_atom_site_aniso_U_12
Zn1 0.01400(15) 0.01533(15) 0.01840(15) 0.00194(10) 0.00182(10) -0.00117(10)
O9 0.040(2) 0.029(2) 0.038(2) 0.0008(18) -0.0062(19) -0.0127(19)
O1 0.0130(7) 0.0188(7) 0.0177(7) -0.0027(6) 0.0017(6) -0.0015(6)
O2 0.0238(8) 0.0221(8) 0.0268(9) 0.0062(7) -0.0022(7) 0.0015(7)
O3 0.0341(10) 0.0367(10) 0.0243(9) 0.0089(8) 0.0086(8) -0.0039(8)
O4 0.0245(9) 0.0380(10) 0.0221(9) -0.0028(7) 0.0087(7) -0.0019(8)
O5 0.0124(7) 0.0145(7) 0.0222(8) 0.0014(6) -0.0012(6) -0.0003(6)
O6 0.0157(7) 0.0225(8) 0.0211(8) 0.0045(6) 0.0002(6) -0.0053(6)
O7 0.0148(7) 0.0261(8) 0.0241(8) -0.0026(6) -0.0001(6) -0.0042(6)
O8B 0.047(3) 0.079(4) 0.032(3) 0.017(2) -0.010(2) -0.021(3)
O8A 0.051(2) 0.072(3) 0.038(2) 0.0095(18) -0.0133(17) -0.031(2)
N1 0.0195(9) 0.0230(9) 0.0171(9) 0.0009(7) -0.0010(7) -0.0096(8)
N2 0.0475(13) 0.0401(12) 0.0170(10) 0.0052(9) -0.0013(9) -0.0258(11)
C1 0.0131(10) 0.0191(10) 0.0170(10) -0.0015(8) -0.0022(8) -0.0050(8)
C18 0.076(3) 0.043(2) 0.115(4) 0.002(2) -0.039(3) -0.016(2)
C2 0.0163(10) 0.0216(11) 0.0181(11) 0.0041(8) -0.0044(8) -0.0044(9)
C3 0.0140(10) 0.0266(11) 0.0155(10) -0.0015(9) -0.0001(8) -0.0045(9)
C4 0.0121(10) 0.0224(11) 0.0176(10) -0.0036(8) -0.0013(8) -0.0023(8)
C5 0.0132(10) 0.0184(10) 0.0148(10) -0.0006(8) -0.0032(8) -0.0052(8)
C6 0.0130(9) 0.0200(10) 0.0141(10) -0.0022(8) -0.0012(8) -0.0060(8)
C7 0.0163(10) 0.0185(11) 0.0193(11) -0.0021(9) -0.0042(8) -0.0045(8)
C8 0.0163(10) 0.0316(13) 0.0169(11) 0.0024(9) -0.0005(8) -0.0057(9)
C9 0.0156(10) 0.0169(10) 0.0179(10) -0.0031(8) -0.0034(8) -0.0040(8)
C10 0.0240(11) 0.0215(11) 0.0226(11) -0.0004(9) -0.0041(9) -0.0092(9)
C11 0.0341(13) 0.0225(11) 0.0224(12) 0.0018(9) -0.0077(10) -0.0131(10)
C12 0.0341(13) 0.0338(13) 0.0191(11) 0.0023(9) -0.0056(10) -0.0220(11)
C13 0.0305(13) 0.0358(14) 0.0213(12) -0.0016(10) 0.0039(10) -0.0126(11)
C14 0.0260(12) 0.0274(12) 0.0223(12) 0.0010(9) 0.0000(9) -0.0066(10)
C15 0.0455(15) 0.0357(14) 0.0202(12) 0.0037(10) -0.0058(11) -0.0244(12)
C16 0.084(3) 0.088(3) 0.088(3) -0.004(3) -0.024(3) -0.026(3)

loop_
_atom_type_symbol
_atom_type_description
_atom_type_scat_dispersion_real
_atom_type_scat_dispersion_imag
_atom_type_scat_source
C C 0.0033 0.0016 'International Tables Vol C Tables 4.2.6.8 and 6.1.1.4'
H H 0.0000 0.0000 'International Tables Vol C Tables 4.2.6.8 and 6.1.1.4'
N N 0.0061 0.0033 'International Tables Vol C Tables 4.2.6.8 and 6.1.1.4'
O O 0.0106 0.0060 'International Tables Vol C Tables 4.2.6.8 and 6.1.1.4'
Zn Zn 0.2839 1.4301 'International Tables Vol C Tables 4.2.6.8 and 6.1.1.4'

loop_
_geom_angle_atom_site_label_1
_geom_angle_atom_site_label_2
_geom_angle_atom_site_label_3
_geom_angle
_geom_angle_site_symmetry_1
_geom_angle_site_symmetry_3
O1 Zn1 O5 123.84(6) . 1_465
O1 Zn1 N1 102.03(7) . .
O5 Zn1 N1 129.17(7) 1_465 .
O1 Zn1 O7 97.95(6) . .
O5 Zn1 O7 97.98(6) 1_465 .
N1 Zn1 O7 95.89(7) . .
C18 O9 H9 109.5 . .
C7 O1 Zn1 119.81(13) . .
C8 O3 H3 109.6 . .
C8 O4 H4 121.4 . .
C9 O5 Zn1 116.46(13) . 1_645
Zn1 O7 H7A 114.1 . .
Zn1 O7 H7B 109.2 . .
H7A O7 H7B 109.2 . .
C16 O8B H8B 109.1 . .
C16 O8A H8A 109.5 . .
C14 N1 C10 118.19(19) . .
C14 N1 Zn1 123.57(15) . .
C10 N1 Zn1 118.24(15) . .
C15 N2 N2 111.3(3) . 2_467
C2 C1 C6 119.46(19) . .
C2 C1 C7 119.65(19) . .
C6 C1 C7 120.83(18) . .
C18 C18 O9 114.3(5) 2_675 .
C18 C18 H18A 108.7 2_675 .
O9 C18 H18A 108.7 . .
C18 C18 H18B 108.7 2_675 .
O9 C18 H18B 108.7 . .
H18A C18 H18B 107.6 . .
C1 C2 C3 120.24(19) . .
C1 C2 H2 119.9 . .
C3 C2 H2 119.9 . .
C20 C17B C16 105(5) 2_575 .
C20 C17B C19 50(5) 2_575 2_575
C16 C17B C19 131(3) . 2_575
C2 C3 C4 120.35(19) . .
C2 C3 C8 119.90(19) . .
C4 C3 C8 119.75(19) . .
C17B C20 C19 87(7) 2_575 .
C5 C4 C3 119.56(19) . .
C5 C4 H4A 120.2 . .
C3 C4 H4A 120.2 . .
C4 C5 C6 120.06(19) . .
C4 C5 C9 119.39(18) . .
C6 C5 C9 120.54(18) . .
C1 C6 C5 120.27(19) . .
C1 C6 H6 119.9 . .
C5 C6 H6 119.9 . .
O2 C7 O1 125.20(19) . .
O2 C7 C1 119.81(19) . .
O1 C7 C1 114.97(18) . .
O4 C8 O3 124.0(2) . .
O4 C8 C3 118.6(2) . .
O3 C8 C3 117.4(2) . .
O6 C9 O5 123.57(19) . .
O6 C9 C5 121.09(18) . .
O5 C9 C5 115.34(17) . .
N1 C10 C11 122.4(2) . .
N1 C10 H10 118.8 . .
C11 C10 H10 118.8 . .
C10 C11 C12 119.4(2) . .
C10 C11 H11 120.3 . .
C12 C11 H11 120.3 . .
C13 C12 C11 118.2(2) . .
C13 C12 C15 122.3(2) . .
C11 C12 C15 119.6(2) . .
C14 C13 C12 119.4(2) . .
C14 C13 H13 120.3 . .
C12 C13 H13 120.3 . .
N1 C14 C13 122.4(2) . .
N1 C14 H14 118.8 . .
C13 C14 H14 118.8 . .
N2 C15 C12 120.7(2) . .
N2 C15 H15 119.7 . .
C12 C15 H15 119.7 . .
O8A C16 C17A 134.3(7) . .
O8B C16 C17B 149.3(15) . .
O8A C16 C17B 110.6(14) . .
C17A C16 C17B 111.7(16) . .
O10 C19 C20 140(7) . .

loop_
_geom_bond_atom_site_label_1
_geom_bond_atom_site_label_2
_geom_bond_distance
_geom_bond_site_symmetry_2
Zn1 O1 1.9493(14) .
Zn1 O5 1.9508(14) 1_465
Zn1 N1 2.0316(18) .
Zn1 O7 2.0777(16) .
O9 C18 1.588(7) .
O9 H9 0.8400 .
O1 C7 1.277(3) .
O2 C7 1.239(3) .
O3 C8 1.271(3) .
O3 H3 0.8398 .
O4 C8 1.262(3) .
O4 H4 0.8499 .
O5 C9 1.290(3) .
O6 C9 1.235(3) .
O7 H7A 0.8501 .
O7 H7B 0.8500 .
O8B C16 1.295(7) .
O8B H8B 0.8401 .
O8A C16 1.479(6) .
O8A H8A 0.8400 .
N1 C14 1.346(3) .
N1 C10 1.347(3) .
N2 C15 1.279(3) .
N2 N2 1.411(4) 2_467
O10 C19 1.39(7) .
C1 C2 1.389(3) .
C1 C6 1.394(3) .
C1 C7 1.509(3) .
C18 C18 1.508(11) 2_675
C18 H18A 0.9900 .
C18 H18B 0.9900 .
C2 C3 1.392(3) .
C2 H2 0.9500 .
C17B C20 1.28(10) 2_575
C17B C16 1.58(4) .
C17B C19 1.87(7) 2_575
C3 C4 1.395(3) .
C3 C8 1.481(3) .
C20 C19 1.44(11) .
C4 C5 1.387(3) .
C4 H4A 0.9500 .
C5 C6 1.399(3) .
C5 C9 1.503(3) .
C6 H6 0.9500 .
C10 C11 1.377(3) .
C10 H10 0.9500 .
C11 C12 1.390(3) .
C11 H11 0.9500 .
C12 C13 1.389(4) .
C12 C15 1.472(3) .
C13 C14 1.378(3) .
C13 H13 0.9500 .
C14 H14 0.9500 .
C15 H15 0.9500 .
C16 C17A 1.541(16) .
